data_1510229
loop_
_publ_author_name
'Felner, I.'
'Mayer, I.'

_publ_section_title
;
 The Al B2 structure in the Eu Mx Si2-x system
;
_journal_name_full 'Journal of Solid State Chemistry'
_journal_page_first 355
_journal_page_last 356
_journal_paper_doi 10.1016/S0022-4596(73)80033-7
_journal_volume 8
_journal_year 1973
_chemical_formula_sum 'Au0.5 Eu Si1.5'
_chemical_name_systematic 'Eu (Au0.5 Si1.5)'
_space_group_IT_number 191
_symmetry_space_group_name_Hall '-P 6 2'
_symmetry_space_group_name_H-M 'P 6/m m m'
_cell_angle_alpha 90
_cell_angle_beta 90
_cell_angle_gamma 120
_cell_formula_units_Z 1
_cell_length_a 4.15
_cell_length_b 4.15
_cell_length_c 4.515
_cell_volume 67.342
_citation_journal_id_ASTM JSSCBI
_cod_data_source_file gold_29.cif
_cod_data_source_block Au0.5Eu1Si1.5
_cod_original_cell_volume 67.34178
_cod_original_formula_sum 'Au0.5 Eu1 Si1.5'
_cod_database_code 1510229

loop_
_symmetry_equiv_pos_as_xyz
x,y,z
x-y,x,z
-y,x-y,z
-x,-y,z
-x+y,-x,z
y,-x+y,z
-y,-x,-z
x-y,-y,-z
x,x-y,-z
y,x,-z
-x+y,y,-z
-x,-x+y,-z
-x,-y,-z
-x+y,-x,-z
y,-x+y,-z
x,y,-z
x-y,x,-z
-y,x-y,-z
y,x,z
-x+y,y,z
-x,-x+y,z
-y,-x,z
x-y,-y,z
x,x-y,z

loop_
_atom_site_label
_atom_site_type_symbol
_atom_site_fract_x
_atom_site_fract_y
_atom_site_fract_z
_atom_site_occupancy
_atom_site_U_iso_or_equiv
Eu1 Eu 0 0 0 1 0.0
Au1 Au 0.3333 0.6667 0.5 0.25 0.0
Si1 Si 0.3333 0.6667 0.5 0.75 0.0
